data_4022802
loop_
_publ_author_name
'Qin Xu'
'Xingxing Gu'
'Sijia Liu'
'Qinyu Dou'
'Min Shi'

_publ_section_title
;
 The Use of Chiral BINAM NHC-Rh(III) Complexes in Enantioselective
 Hydrosilylation of 3-Oxo-3-arylpropionic Acid Methyl or Ethyl Esters
;
_journal_name_full 'Journal of Organic Chemistry'
_journal_page_first 2240
_journal_page_last 2242
_journal_paper_doi 10.1021/jo062453d
_journal_volume 72
_journal_year 2007
_chemical_absolute_configuration ad
_chemical_formula_sum 'C38 H37 I2 N4 O2 Rh'
_chemical_formula_weight 938.43
_chemical_name_systematic
; 
 ? 
;
_space_group_IT_number 4
_symmetry_cell_setting monoclinic
_symmetry_space_group_name_Hall 'P 2yb'
_symmetry_space_group_name_H-M 'P 1 21 1'
_atom_sites_solution_hydrogens geom
_atom_sites_solution_primary direct
_atom_sites_solution_secondary difmap
_audit_creation_method SHELXL-97
_cell_angle_alpha 90.00
_cell_angle_beta 96.280(5)
_cell_angle_gamma 90.00
_cell_formula_units_Z 4
_cell_length_a 9.843(2)
_cell_length_b 19.500(4)
_cell_length_c 19.388(4)
_cell_measurement_reflns_used 4833
_cell_measurement_temperature 293(2)
_cell_measurement_theta_max 42.161
_cell_measurement_theta_min 4.458
_cell_volume 3698.8(15)
_computing_cell_refinement 'Bruker SMART'
_computing_data_collection 'Bruker SMART'
_computing_data_reduction 'Bruker SHELXTL'
_computing_molecular_graphics 'Bruker SHELXTL'
_computing_publication_material 'Bruker SHELXTL'
_computing_structure_refinement 'SHELXL-97 (Sheldrick, 1997)'
_computing_structure_solution 'SHELXS-97 (Sheldrick, 1990)'
_diffrn_ambient_temperature 293(2)
_diffrn_measurement_device_type 'CCD area detector'
_diffrn_measurement_method 'phi and omega scans'
_diffrn_radiation_monochromator graphite
_diffrn_radiation_source 'fine-focus sealed tube'
_diffrn_radiation_type MoK\a
_diffrn_radiation_wavelength 0.71073
_diffrn_reflns_av_R_equivalents 0.1352
_diffrn_reflns_av_sigmaI/netI 0.1283
_diffrn_reflns_limit_h_max 9
_diffrn_reflns_limit_h_min -11
_diffrn_reflns_limit_k_max 23
_diffrn_reflns_limit_k_min -22
_diffrn_reflns_limit_l_max 23
_diffrn_reflns_limit_l_min -20
_diffrn_reflns_number 19004
_diffrn_reflns_theta_max 25.49
_diffrn_reflns_theta_min 1.49
_exptl_absorpt_coefficient_mu 2.169
_exptl_absorpt_correction_T_max 1.0000
_exptl_absorpt_correction_T_min 0.7593
_exptl_absorpt_correction_type empirical
_exptl_crystal_colour red
_exptl_crystal_density_diffrn 1.685
_exptl_crystal_density_method 'not measured'
_exptl_crystal_F_000 1840
_exptl_crystal_size_max 0.486
_exptl_crystal_size_mid 0.297
_exptl_crystal_size_min 0.260
_refine_ls_abs_structure_details 'Flack H D (1983), Acta Cryst. A39, 876-881'
_refine_ls_abs_structure_Flack 0.08(5)
_refine_ls_extinction_coef 0.0047(6)
_refine_ls_extinction_expression Fc^*^=kFc[1+0.001xFc^2^\l^3^/sin(2\q)]^-1/4^
_refine_ls_extinction_method SHELXL
_refine_ls_goodness_of_fit_ref 1.019
_refine_ls_hydrogen_treatment constr
_refine_ls_matrix_type full
_refine_ls_number_parameters 809
_refine_ls_number_reflns 12131
_refine_ls_number_restraints 19
_refine_ls_restrained_S_all 1.019
_refine_ls_R_factor_all 0.1202
_refine_ls_R_factor_gt 0.1014
_refine_ls_shift/su_max 0.094
_refine_ls_shift/su_mean 0.019
_refine_ls_structure_factor_coef Fsqd
_refine_ls_weighting_details 'calc w=1/[\s^2^(Fo^2^)+(0.1754P)^2^+0.0000P] where P=(Fo^2^+2Fc^2^)/3'
_refine_ls_weighting_scheme calc
_refine_ls_wR_factor_gt 0.2643
_refine_ls_wR_factor_ref 0.2781
_reflns_number_gt 8788
_reflns_number_total 12131
_reflns_threshold_expression >2sigma(I)
_cod_data_source_file jo062453dsi20061201_105537.cif
_cod_data_source_block cd25468
_cod_depositor_comments
;
The following automatic conversions were performed:
'_symmetry_cell_setting' value 'Monoclinic' changed to 'monoclinic'
according to '/home/saulius/struct/CIF-dictionaries/cif_core.dic'
dictionary named 'cif_core.dic' version 2.4.1 from 2010-06-29.

Automatic conversion script
Id: cif_fix_enum 1527 2010-12-29 10:47:43Z saulius 
;
_cod_original_sg_symbol_H-M 'P 21'
_cod_database_code 4022802

loop_
_symmetry_equiv_pos_as_xyz
'x, y, z'
'-x, y+1/2, -z'

loop_
_atom_site_label
_atom_site_type_symbol
_atom_site_fract_x
_atom_site_fract_y
_atom_site_fract_z
_atom_site_U_iso_or_equiv
_atom_site_adp_type
_atom_site_occupancy
_atom_site_symmetry_multiplicity
_atom_site_calc_flag
_atom_site_refinement_flags
Rh1 Rh 1.20773(16) 1.08802(7) -0.00639(7) 0.0371(4) Uani 1 1 d .
Rh2 Rh 0.22711(18) 0.22047(8) 0.50449(8) 0.0415(4) Uani 1 1 d .
I1 I 1.04095(17) 1.18123(7) -0.07202(8) 0.0572(4) Uani 1 1 d .
I2 I 1.40825(16) 1.01003(8) 0.05559(8) 0.0532(4) Uani 1 1 d .
I3 I 0.3699(2) 0.12799(8) 0.43962(10) 0.0700(5) Uani 1 1 d .
I4 I 0.05369(17) 0.29854(9) 0.56584(8) 0.0599(5) Uani 1 1 d .
O1 O 1.3524(18) 1.1219(9) -0.0734(9) 0.059(4) Uani 1 1 d .
O2 O 1.333(2) 1.1770(8) 0.0241(9) 0.062(4) Uani 1 1 d .
O3 O 0.1195(19) 0.1320(8) 0.5369(9) 0.065(5) Uani 1 1 d .
O4 O 0.0445(17) 0.1834(10) 0.4355(8) 0.064(5) Uani 1 1 d .
N1 N 1.1101(16) 0.9384(6) -0.0272(7) 0.030(3) Uani 1 1 d .
N2 N 1.1513(18) 0.9897(8) -0.1197(8) 0.041(4) Uani 1 1 d .
N3 N 0.949(2) 1.0729(9) 0.0635(7) 0.049(5) Uani 1 1 d .
N4 N 1.1171(17) 1.1066(9) 0.1331(8) 0.042(4) Uani 1 1 d .
N5 N 0.2332(17) 0.3153(10) 0.3853(9) 0.051(5) Uani 1 1 d .
N6 N 0.3182(17) 0.3694(9) 0.4790(8) 0.040(4) Uiso 1 1 d .
N7 N 0.5127(18) 0.2355(7) 0.5758(7) 0.035(4) Uani 1 1 d .
N8 N 0.3688(17) 0.1993(8) 0.6428(8) 0.038(4) Uani 1 1 d .
C1 C 1.1447(18) 0.9997(9) -0.0524(8) 0.030(4) Uani 1 1 d .
C2 C 1.130(2) 0.9221(10) -0.1377(7) 0.043(5) Uani 1 1 d D
C3 C 1.130(3) 0.8849(11) -0.1989(11) 0.073(8) Uani 1 1 d D
H3 H 1.1275 0.9075 -0.2413 0.088 Uiso 1 1 calc R
C4 C 1.135(3) 0.8133(11) -0.1962(11) 0.069(8) Uani 1 1 d D
H4 H 1.1588 0.7870 -0.2330 0.082 Uiso 1 1 calc R
C5 C 1.102(3) 0.7842(12) -0.1348(11) 0.067(7) Uani 1 1 d D
H5 H 1.0828 0.7374 -0.1360 0.081 Uiso 1 1 calc R
C6 C 1.093(3) 0.8176(8) -0.0710(11) 0.059(7) Uani 1 1 d D
H6 H 1.0749 0.7962 -0.0302 0.071 Uiso 1 1 calc R
C7 C 1.117(2) 0.8868(9) -0.0779(9) 0.048(5) Uani 1 1 d D
C8 C 1.177(3) 1.0379(11) -0.1765(10) 0.062(7) Uani 1 1 d .
H8A H 1.0979 1.0666 -0.1872 0.093 Uiso 1 1 calc R
H8B H 1.1932 1.0122 -0.2170 0.093 Uiso 1 1 calc R
H8C H 1.2547 1.0658 -0.1619 0.093 Uiso 1 1 calc R
C9 C 1.0833(17) 1.0854(9) 0.0681(9) 0.030(4) Uani 1 1 d .
C10 C 0.897(3) 1.0874(12) 0.1269(12) 0.058(6) Uani 1 1 d .
C11 C 0.764(3) 1.0882(13) 0.1465(14) 0.072(8) Uani 1 1 d .
H11 H 0.6884 1.0762 0.1155 0.086 Uiso 1 1 calc R
C12 C 0.750(4) 1.1074(14) 0.213(2) 0.095(12) Uani 1 1 d .
H12 H 0.6631 1.1094 0.2282 0.114 Uiso 1 1 calc R
C13 C 0.871(5) 1.1250(15) 0.2616(18) 0.099(13) Uani 1 1 d .
H13 H 0.8600 1.1353 0.3075 0.119 Uiso 1 1 calc R
C14 C 0.999(3) 1.1264(11) 0.2396(10) 0.059(6) Uani 1 1 d .
H14 H 1.0759 1.1390 0.2691 0.070 Uiso 1 1 calc R
C15 C 1.008(3) 1.1070(10) 0.1682(13) 0.055(6) Uani 1 1 d .
C16 C 1.256(3) 1.1382(12) 0.1596(14) 0.072(8) Uani 1 1 d .
H16A H 1.2514 1.1871 0.1536 0.108 Uiso 1 1 calc R
H16B H 1.3251 1.1197 0.1339 0.108 Uiso 1 1 calc R
H16C H 1.2770 1.1277 0.2079 0.108 Uiso 1 1 calc R
C17 C 1.069(2) 0.9176(9) 0.0411(9) 0.037(4) Uani 1 1 d .
C18 C 1.171(3) 0.8798(13) 0.0844(10) 0.057(6) Uani 1 1 d .
H18 H 1.2623 0.8762 0.0760 0.068 Uiso 1 1 calc R
C19 C 1.116(2) 0.8485(9) 0.1419(10) 0.048(6) Uani 1 1 d .
H19 H 1.1721 0.8195 0.1705 0.058 Uiso 1 1 calc R
C20 C 0.991(2) 0.8586(10) 0.1565(9) 0.045(4) Uiso 1 1 d .
C21 C 0.930(3) 0.8247(10) 0.2207(10) 0.051(6) Uani 1 1 d .
H21A H 0.9226 0.7758 0.2118 0.061 Uiso 1 1 calc R
H21B H 0.9972 0.8307 0.2608 0.061 Uiso 1 1 calc R
C22 C 0.795(4) 0.849(2) 0.240(2) 0.104(19) Uani 1 1 d .
H22A H 0.7535 0.8120 0.2640 0.121 Uiso 1 1 calc R
H22B H 0.8112 0.8867 0.2729 0.121 Uiso 1 1 calc R
C23 C 0.708(4) 0.870(3) 0.1862(16) 0.111(13) Uani 1 1 d .
H23A H 0.6400 0.8976 0.2057 0.123 Uiso 1 1 calc R
H23B H 0.6606 0.8287 0.1682 0.123 Uiso 1 1 calc R
C24 C 0.745(2) 0.9072(13) 0.1256(13) 0.058(6) Uani 1 1 d .
H24A H 0.7259 0.9555 0.1312 0.069 Uiso 1 1 calc R
H24B H 0.6890 0.8911 0.0845 0.069 Uiso 1 1 calc R
C25 C 0.898(2) 0.8984(11) 0.1147(10) 0.046(5) Uani 1 1 d .
C26 C 0.942(2) 0.9288(12) 0.0555(10) 0.047(5) Uani 1 1 d .
C27 C 0.8408(19) 0.9709(9) 0.0042(8) 0.032(4) Uani 1 1 d .
C28 C 0.8606(19) 1.0389(9) 0.0084(9) 0.039(5) Uani 1 1 d D
C29 C 0.7749(16) 1.0851(9) -0.0250(8) 0.031(3) Uiso 1 1 d D
H29 H 0.7791 1.1319 -0.0162 0.038 Uiso 1 1 calc R
C30 C 0.678(2) 1.0543(12) -0.0747(10) 0.075(10) Uani 1 1 d D
H30 H 0.6158 1.0828 -0.1003 0.090 Uiso 1 1 calc R
C31 C 0.670(2) 0.9818(13) -0.0884(10) 0.053(6) Uani 1 1 d .
C32 C 0.543(3) 0.9506(15) -0.1373(15) 0.072(8) Uani 1 1 d D
H32A H 0.4609 0.9737 -0.1262 0.087 Uiso 1 1 calc R
H32B H 0.5553 0.9623 -0.1849 0.087 Uiso 1 1 calc R
C33 C 0.518(4) 0.8734(16) -0.134(2) 0.111(17) Uiso 1 1 d D
H33A H 0.4502 0.8645 -0.1027 0.129 Uiso 1 1 calc R
H33B H 0.4824 0.8573 -0.1798 0.129 Uiso 1 1 calc R
C34 C 0.648(4) 0.834(2) -0.110(3) 0.10(3) Uani 1 1 d D
H34A H 0.6219 0.7874 -0.0979 0.124 Uiso 1 1 calc R
H34B H 0.7021 0.8297 -0.1486 0.124 Uiso 1 1 calc R
C35 C 0.737(3) 0.8613(13) -0.0504(12) 0.067(6) Uani 1 1 d .
H35A H 0.8285 0.8434 -0.0520 0.068 Uiso 1 1 calc R
H35B H 0.7044 0.8447 -0.0080 0.068 Uiso 1 1 calc R
C36 C 0.745(2) 0.9404(10) -0.0471(9) 0.046(4) Uani 1 1 d .
C37 C 1.380(3) 1.1651(15) -0.0290(15) 0.071(7) Uiso 1 1 d D
C38 C 1.487(4) 1.2149(19) -0.0510(19) 0.107(11) Uiso 1 1 d D
H38A H 1.4476 1.2597 -0.0575 0.121 Uiso 1 1 calc R
H38B H 1.5180 1.1995 -0.0936 0.121 Uiso 1 1 calc R
H38C H 1.5633 1.2168 -0.0155 0.121 Uiso 1 1 calc R
C39 C 0.268(3) 0.3021(10) 0.4526(10) 0.049(5) Uani 1 1 d .
C40 C 0.243(2) 0.3799(10) 0.3655(10) 0.039(5) Uani 1 1 d .
C41 C 0.222(4) 0.4156(16) 0.2995(13) 0.082(9) Uani 1 1 d .
H41 H 0.1982 0.3919 0.2583 0.098 Uiso 1 1 calc R
C42 C 0.238(3) 0.4860(18) 0.3000(18) 0.093(10) Uani 1 1 d .
H42 H 0.2122 0.5110 0.2598 0.112 Uiso 1 1 calc R
C43 C 0.294(4) 0.5205(12) 0.3605(15) 0.077(9) Uani 1 1 d .
H43 H 0.3173 0.5665 0.3568 0.092 Uiso 1 1 calc R
C44 C 0.316(3) 0.4908(14) 0.4226(15) 0.074(8) Uani 1 1 d .
H44 H 0.3428 0.5155 0.4628 0.089 Uiso 1 1 calc R
C45 C 0.294(2) 0.4161(10) 0.4231(11) 0.044(5) Uani 1 1 d .
C46 C 0.185(3) 0.2630(12) 0.3355(10) 0.054(6) Uani 1 1 d .
H46A H 0.1135 0.2816 0.3031 0.082 Uiso 1 1 calc R
H46B H 0.1498 0.2248 0.3594 0.082 Uiso 1 1 calc R
H46C H 0.2590 0.2479 0.3110 0.082 Uiso 1 1 calc R
C47 C 0.383(3) 0.2215(11) 0.5785(9) 0.048(5) Uani 1 1 d .
C48 C 0.5042(19) 0.1919(9) 0.6834(10) 0.041(4) Uani 1 1 d D
C49 C 0.543(3) 0.1690(11) 0.7487(13) 0.059(6) Uani 1 1 d .
H49 H 0.4804 0.1534 0.7777 0.071 Uiso 1 1 calc R
C50 C 0.682(4) 0.1706(15) 0.7692(12) 0.091(12) Uani 1 1 d D
H50 H 0.7154 0.1554 0.8134 0.110 Uiso 1 1 calc R
C51 C 0.773(3) 0.1943(13) 0.7250(11) 0.077(9) Uani 1 1 d D
H51 H 0.8658 0.1934 0.7411 0.092 Uiso 1 1 calc R
C52 C 0.736(2) 0.2200(11) 0.6561(13) 0.051(5) Uani 1 1 d .
H52 H 0.7965 0.2368 0.6266 0.061 Uiso 1 1 calc R
C53 C 0.594(2) 0.2162(11) 0.6401(10) 0.046(5) Uani 1 1 d D
C54 C 0.245(2) 0.1744(13) 0.6718(11) 0.055(6) Uani 1 1 d .
H54A H 0.1657 0.1873 0.6416 0.083 Uiso 1 1 calc R
H54B H 0.2410 0.1943 0.7168 0.083 Uiso 1 1 calc R
H54C H 0.2492 0.1253 0.6759 0.083 Uiso 1 1 calc R
C55 C 0.3772(16) 0.3911(7) 0.5453(9) 0.034(3) Uani 1 1 d .
C56 C 0.297(2) 0.4355(9) 0.5835(9) 0.049(5) Uani 1 1 d D
H56 H 0.2060 0.4436 0.5670 0.058 Uiso 1 1 calc R
C57 C 0.351(3) 0.4664(12) 0.6438(10) 0.064(7) Uani 1 1 d D
H57 H 0.2977 0.4924 0.6707 0.076 Uiso 1 1 calc R
C58 C 0.496(2) 0.4567(10) 0.6637(12) 0.051(5) Uani 1 1 d .
C59 C 0.555(4) 0.491(2) 0.7237(13) 0.096(12) Uani 1 1 d .
H59A H 0.4923 0.4885 0.7588 0.116 Uiso 1 1 calc R
H59B H 0.5645 0.5393 0.7122 0.116 Uiso 1 1 calc R
C60 C 0.693(3) 0.4657(17) 0.7553(16) 0.097(13) Uani 1 1 d .
H60A H 0.6832 0.4217 0.7777 0.117 Uiso 1 1 calc R
H60B H 0.7330 0.4979 0.7898 0.117 Uiso 1 1 calc R
C61 C 0.790(6) 0.4579(19) 0.6924(18) 0.11(2) Uani 1 1 d .
H61A H 0.7950 0.5008 0.6673 0.127 Uiso 1 1 calc R
H61B H 0.8822 0.4441 0.7103 0.127 Uiso 1 1 calc R
C62 C 0.721(3) 0.4029(18) 0.6463(14) 0.082(10) Uani 1 1 d .
H62A H 0.7342 0.3592 0.6700 0.099 Uiso 1 1 calc R
H62B H 0.7660 0.4003 0.6043 0.099 Uiso 1 1 calc R
C63 C 0.567(2) 0.4129(12) 0.6255(9) 0.051(5) Uani 1 1 d D
C64 C 0.5180(17) 0.3822(9) 0.5651(8) 0.032(4) Uani 1 1 d D
C65 C 0.597(2) 0.3384(10) 0.5188(9) 0.043(5) Uani 1 1 d .
C66 C 0.583(2) 0.2691(9) 0.5231(8) 0.040(5) Uani 1 1 d D
C67 C 0.6557(15) 0.2223(7) 0.4911(9) 0.043(5) Uani 1 1 d D
H67 H 0.6547 0.1754 0.4998 0.051 Uiso 1 1 calc R
C68 C 0.735(3) 0.2543(11) 0.4418(12) 0.062(7) Uani 1 1 d D
H68 H 0.7826 0.2258 0.4142 0.074 Uiso 1 1 calc R
C69 C 0.747(3) 0.3272(11) 0.4323(11) 0.054(6) Uani 1 1 d .
C70 C 0.832(3) 0.3601(18) 0.3817(16) 0.085(10) Uani 1 1 d .
H70A H 0.9160 0.3342 0.3821 0.102 Uiso 1 1 calc R
H70B H 0.7830 0.3555 0.3357 0.102 Uiso 1 1 calc R
C71 C 0.868(5) 0.4331(17) 0.392(2) 0.099(12) Uani 1 1 d .
H71A H 0.9081 0.4510 0.3525 0.119 Uiso 1 1 calc R
H71B H 0.9340 0.4385 0.4331 0.119 Uiso 1 1 calc R
C72 C 0.732(4) 0.472(2) 0.4024(18) 0.102(11) Uiso 1 1 d .
H72A H 0.7506 0.5206 0.4089 0.122 Uiso 1 1 calc R
H72B H 0.6675 0.4665 0.3612 0.122 Uiso 1 1 calc R
C73 C 0.672(3) 0.4445(12) 0.4633(13) 0.074(9) Uani 1 1 d .
H73A H 0.7214 0.4643 0.5047 0.089 Uiso 1 1 calc R
H73B H 0.5784 0.4601 0.4611 0.089 Uiso 1 1 calc R
C74 C 0.673(2) 0.3697(11) 0.4712(10) 0.042(5) Uani 1 1 d .
C75 C 0.043(3) 0.1327(15) 0.4837(15) 0.073(7) Uiso 1 1 d D
C76 C -0.076(4) 0.0816(19) 0.4709(18) 0.102(11) Uiso 1 1 d D
H76A H -0.0834 0.0559 0.5125 0.124 Uiso 1 1 calc R
H76B H -0.0587 0.0509 0.4341 0.124 Uiso 1 . . .

loop_
_atom_type_symbol
_atom_type_description
_atom_type_scat_dispersion_real
_atom_type_scat_dispersion_imag
_atom_type_scat_source
C C 0.0033 0.0016 'International Tables Vol C Tables 4.2.6.8 and 6.1.1.4'
H H 0.0000 0.0000 'International Tables Vol C Tables 4.2.6.8 and 6.1.1.4'
N N 0.0061 0.0033 'International Tables Vol C Tables 4.2.6.8 and 6.1.1.4'
O O 0.0106 0.0060 'International Tables Vol C Tables 4.2.6.8 and 6.1.1.4'
Rh Rh -1.1178 0.9187 'International Tables Vol C Tables 4.2.6.8 and 6.1.1.4'
I I -0.4742 1.8119 'International Tables Vol C Tables 4.2.6.8 and 6.1.1.4'
